data_4306226
loop_
_publ_author_name
'Victor I. Ovcharenko'
'Galina V. Romanenko'
'Ksenia Yu. Maryunina'
'Artem S. Bogomyakov'
'Elena V. Gorelik'

_publ_section_title
;
Thermally Induced Magnetic Anomalies in Solvates of the
Bis(hexafluoroacetylacetonate)copper(II) Complex with Pyrazolyl-Substituted
Nitronyl Nitroxide
;
_journal_name_full 'Inorganic Chemistry'
_journal_page_first 9537
_journal_page_last 9552
_journal_paper_doi 10.1021/ic8011074
_journal_volume 47
_journal_year 2008
_chemical_formula_sum 'C27 H32 Cu F12 N4 O6'
_chemical_formula_weight 800.11
_chemical_name_systematic
; 
 catena-(bis(m2-4,4,5,5-Tetramethyl-2-
 (1-butylpyrazole-4-yl)-4,5-dihydro-1H-
 imidazol-3-oxide-1-oxyl)-tetrakis(1,
 1,1,5,5,5-hexafluoropentan-2,4-
 dionato)-di-copper(ii)) hexane solvate
;
_space_group_IT_number 2
_symmetry_cell_setting triclinic
_symmetry_space_group_name_Hall '-P 1'
_symmetry_space_group_name_H-M 'P -1'
_atom_sites_solution_hydrogens geom
_atom_sites_solution_primary direct
_atom_sites_solution_secondary difmap
_audit_creation_method SHELXL-97
_cell_angle_alpha 98.3430(10)
_cell_angle_beta 111.4730(10)
_cell_angle_gamma 97.4730(10)
_cell_formula_units_Z 4
_cell_length_a 21.1980(13)
_cell_length_b 13.1253(8)
_cell_length_c 13.4024(8)
_cell_measurement_reflns_used 9710
_cell_measurement_temperature 120(2)
_cell_measurement_theta_max 23.26
_cell_measurement_theta_min 2.15
_cell_volume 3364.8(4)
_computing_cell_refinement 'Bruker SMART'
_computing_data_collection 'Bruker SMART'
_computing_data_reduction 'Bruker SAINT'
_computing_molecular_graphics 'Bruker SHELXTL'
_computing_publication_material 'Bruker SHELXTL'
_computing_structure_refinement 'SHELXL-97 (Sheldrick, 1997)'
_computing_structure_solution 'SHELXS-97 (Sheldrick, 1990)'
_diffrn_ambient_temperature 120(2)
_diffrn_measured_fraction_theta_full 0.990
_diffrn_measured_fraction_theta_max 0.990
_diffrn_measurement_device_type 'CCD area detector'
_diffrn_measurement_method 'phi and omega scans'
_diffrn_radiation_monochromator graphite
_diffrn_radiation_source 'fine-focus sealed tube'
_diffrn_radiation_type MoK\a
_diffrn_radiation_wavelength 0.71073
_diffrn_reflns_av_R_equivalents 0.0527
_diffrn_reflns_av_sigmaI/netI 0.0418
_diffrn_reflns_limit_h_max 17
_diffrn_reflns_limit_h_min -23
_diffrn_reflns_limit_k_max 14
_diffrn_reflns_limit_k_min -13
_diffrn_reflns_limit_l_max 14
_diffrn_reflns_limit_l_min -13
_diffrn_reflns_number 14553
_diffrn_reflns_theta_full 23.27
_diffrn_reflns_theta_max 23.27
_diffrn_reflns_theta_min 1.59
_exptl_absorpt_coefficient_mu 0.761
_exptl_absorpt_correction_type none
_exptl_crystal_density_diffrn 1.579
_exptl_crystal_density_method 'not measured'
_exptl_crystal_F_000 1628
_refine_diff_density_max 1.063
_refine_diff_density_min -0.744
_refine_diff_density_rms 0.087
_refine_ls_extinction_coef 0.0019(3)
_refine_ls_extinction_expression Fc^*^=kFc[1+0.001xFc^2^\l^3^/sin(2\q)]^-1/4^
_refine_ls_extinction_method SHELXL
_refine_ls_goodness_of_fit_ref 1.013
_refine_ls_hydrogen_treatment constr
_refine_ls_matrix_type full
_refine_ls_number_parameters 917
_refine_ls_number_reflns 9590
_refine_ls_number_restraints 0
_refine_ls_restrained_S_all 1.013
_refine_ls_R_factor_all 0.0469
_refine_ls_R_factor_gt 0.0428
_refine_ls_shift/su_max 4.512
_refine_ls_shift/su_mean 0.115
_refine_ls_structure_factor_coef Fsqd
_refine_ls_weighting_details 'calc w=1/[\s^2^(Fo^2^)+(0.0780P)^2^+2.7721P] where P=(Fo^2^+2Fc^2^)/3'
_refine_ls_weighting_scheme calc
_refine_ls_wR_factor_gt 0.1167
_refine_ls_wR_factor_ref 0.1220
_reflns_number_gt 8618
_reflns_number_total 9590
_reflns_threshold_expression >2sigma(I)
_cod_data_source_file ic8011074_si_001_26.cif
_cod_data_source_block hex120
_cod_depositor_comments
;
The following automatic conversions were performed:
'_symmetry_cell_setting' value 'Triclinic' changed to 'triclinic'
according to '/home/saulius/struct/CIF-dictionaries/cif_core.dic'
dictionary named 'cif_core.dic' version 2.4.1 from 2010-06-29.

Automatic conversion script
Id: cif_fix_enum 1527 2010-12-29 10:47:43Z saulius 
;
_cod_database_code 4306226

loop_
_symmetry_equiv_pos_as_xyz
'x, y, z'
'-x, -y, -z'

loop_
_atom_site_label
_atom_site_type_symbol
_atom_site_fract_x
_atom_site_fract_y
_atom_site_fract_z
_atom_site_U_iso_or_equiv
_atom_site_adp_type
_atom_site_occupancy
_atom_site_symmetry_multiplicity
_atom_site_calc_flag
_atom_site_refinement_flags
_atom_site_disorder_assembly
_atom_site_disorder_group
Cu1 Cu 0.5000 0.5000 0.0000 0.01783(14) Uani 1 2 d S . .
O1 O 0.43169(10) 0.37053(14) -0.03614(15) 0.0209(4) Uani 1 1 d . . .
C1 C 0.33777(16) 0.2510(2) -0.0438(3) 0.0278(7) Uani 1 1 d . . .
F1 F 0.37737(12) 0.19107(16) 0.0106(3) 0.0726(8) Uani 1 1 d . . .
F2 F 0.31611(14) 0.21042(18) -0.14829(18) 0.0732(9) Uani 1 1 d . . .
F3 F 0.28348(10) 0.24208(14) -0.01772(19) 0.0475(5) Uani 1 1 d . . .
C2 C 0.37835(14) 0.3635(2) -0.0155(2) 0.0202(6) Uani 1 1 d . . .
C3 C 0.35398(15) 0.4434(2) 0.0297(2) 0.0246(7) Uani 1 1 d . . .
H3A H 0.3133 0.4268 0.0406 0.030 Uiso 1 1 calc R . .
C4 C 0.38839(14) 0.5471(2) 0.0591(2) 0.0206(6) Uani 1 1 d . . .
C5 C 0.35995(16) 0.6292(2) 0.1141(3) 0.0272(7) Uani 1 1 d . . .
F4 F 0.35753(11) 0.71355(14) 0.07033(17) 0.0424(5) Uani 1 1 d . . .
F5 F 0.29650(12) 0.59506(16) 0.1059(2) 0.0621(7) Uani 1 1 d . . .
F6 F 0.40023(14) 0.6607(2) 0.21854(17) 0.0675(7) Uani 1 1 d . . .
O2 O 0.44230(9) 0.58462(14) 0.04781(16) 0.0205(4) Uani 1 1 d . . .
Cu2 Cu 0.755129(16) 0.99291(2) 0.52294(3) 0.01860(13) Uani 1 1 d . . .
O3 O 0.67594(9) 1.05448(14) 0.51839(15) 0.0202(4) Uani 1 1 d . . .
C6 C 0.59564(15) 1.1260(2) 0.5704(2) 0.0248(7) Uani 1 1 d . . .
F7 F 0.54600(9) 1.08807(16) 0.47074(16) 0.0452(5) Uani 1 1 d . . .
F8 F 0.56526(10) 1.12699(15) 0.64140(16) 0.0384(5) Uani 1 1 d . . .
F9 F 0.62033(9) 1.22488(13) 0.57387(17) 0.0386(5) Uani 1 1 d . . .
C7 C 0.65278(14) 1.0630(2) 0.5927(2) 0.0200(6) Uani 1 1 d . . .
C8 C 0.67452(15) 1.0253(2) 0.6886(2) 0.0254(7) Uani 1 1 d . . .
H8A H 0.6541 1.0397 0.7384 0.030 Uiso 1 1 calc R . .
C9 C 0.72622(14) 0.9662(2) 0.7119(2) 0.0217(6) Uani 1 1 d . . .
C10 C 0.74330(17) 0.9247(2) 0.8186(3) 0.0314(7) Uani 1 1 d . . .
F10 F 0.73487(13) 0.98770(16) 0.89644(16) 0.0523(6) Uani 1 1 d . . .
F11 F 0.70211(12) 0.83176(16) 0.79874(18) 0.0551(6) Uani 1 1 d . . .
F12 F 0.80704(11) 0.9086(2) 0.85660(17) 0.0578(6) Uani 1 1 d . . .
O4 O 0.75974(10) 0.93958(14) 0.65637(16) 0.0215(4) Uani 1 1 d . . .
O5 O 0.74733(10) 1.04580(14) 0.38885(15) 0.0207(4) Uani 1 1 d . . .
C11 C 0.75402(16) 1.0526(2) 0.2192(3) 0.0278(7) Uani 1 1 d . . .
F13 F 0.68704(10) 1.05219(19) 0.18050(16) 0.0533(6) Uani 1 1 d . . .
F14 F 0.78623(12) 1.15112(14) 0.23363(16) 0.0480(5) Uani 1 1 d . . .
F15 F 0.76701(11) 0.99423(15) 0.14292(14) 0.0397(5) Uani 1 1 d . . .
C12 C 0.77765(14) 1.0159(2) 0.3283(2) 0.0199(6) Uani 1 1 d . . .
C13 C 0.82939(15) 0.9574(2) 0.3501(2) 0.0246(7) Uani 1 1 d . . .
H13A H 0.8478 0.9414 0.2979 0.030 Uiso 1 1 calc R . .
C14 C 0.85438(14) 0.9222(2) 0.4468(2) 0.0211(6) Uani 1 1 d . . .
C15 C 0.91347(16) 0.8623(2) 0.4670(3) 0.0271(7) Uani 1 1 d . . .
F16 F 0.89160(11) 0.76265(15) 0.4614(2) 0.0502(6) Uani 1 1 d . . .
F17 F 0.94237(11) 0.86619(18) 0.39462(18) 0.0496(6) Uani 1 1 d . . .
F18 F 0.96286(11) 0.89975(19) 0.56489(18) 0.0619(7) Uani 1 1 d . . .
O6 O 0.83404(9) 0.93128(14) 0.52478(15) 0.0202(4) Uani 1 1 d . . .
Cu3 Cu 1.0000 1.5000 1.0000 0.01701(14) Uani 1 2 d S . .
O7 O 1.07358(10) 1.62811(18) 1.02755(17) 0.0314(5) Uani 1 1 d . . .
C16 C 1.15018(18) 1.7535(3) 1.0005(3) 0.0381(8) Uani 1 1 d . . .
F19 F 1.19972(12) 1.76672(16) 0.9629(2) 0.0559(6) Uani 1 1 d . . .
F20 F 1.17837(14) 1.79810(19) 1.1063(2) 0.0735(8) Uani 1 1 d . . .
F21 F 1.10394(13) 1.80857(18) 0.9536(3) 0.0776(8) Uani 1 1 d . . .
C17 C 1.11593(15) 1.6398(2) 0.9825(2) 0.0276(7) Uani 1 1 d . . .
C18 C 1.13284(15) 1.5642(2) 0.9196(3) 0.0291(7) Uani 1 1 d . . .
H18A H 1.1640 1.5856 0.8891 0.035 Uiso 1 1 calc R . .
C19 C 1.10540(15) 1.4568(2) 0.8992(3) 0.0277(7) Uani 1 1 d . . .
C20 C 1.12544(19) 1.3828(3) 0.8236(3) 0.0404(9) Uani 1 1 d . . .
F22 F 1.1308(3) 1.2895(3) 0.8573(6) 0.0729(19) Uani 0.50 1 d P . .
F23 F 1.1892(2) 1.4158(3) 0.8284(5) 0.0456(12) Uani 0.50 1 d P . .
F24 F 1.0802(4) 1.3654(6) 0.7242(4) 0.100(3) Uani 0.50 1 d P . .
F22A F 1.1566(5) 1.4257(6) 0.7685(7) 0.096(3) Uiso 0.50 1 d P . .
F23A F 1.1600(5) 1.3196(7) 0.8722(8) 0.101(3) Uiso 0.50 1 d P . .
F24A F 1.0736(4) 1.3192(5) 0.7481(6) 0.071(2) Uiso 0.50 1 d P . .
O8 O 1.06532(10) 1.41302(17) 0.93524(18) 0.0310(5) Uani 1 1 d . . .
O01 O 0.53675(9) 0.48112(14) 0.18252(15) 0.0218(4) Uani 1 1 d . . .
N1 N 0.59766(11) 0.46592(17) 0.23894(18) 0.0186(5) Uani 1 1 d . . .
C01 C 0.61083(15) 0.3586(2) 0.2553(2) 0.0214(6) Uani 1 1 d . . .
C02 C 0.58187(17) 0.3326(2) 0.3398(3) 0.0297(7) Uani 1 1 d . . .
H02A H 0.5323 0.3196 0.3070 0.045 Uiso 1 1 calc R . .
H02B H 0.5984 0.3908 0.4013 0.045 Uiso 1 1 calc R . .
H02C H 0.5968 0.2713 0.3641 0.045 Uiso 1 1 calc R . .
C03 C 0.57485(15) 0.2783(2) 0.1490(2) 0.0256(7) Uani 1 1 d . . .
H03A H 0.5257 0.2693 0.1275 0.038 Uiso 1 1 calc R . .
H03B H 0.5887 0.2125 0.1590 0.038 Uiso 1 1 calc R . .
H03C H 0.5873 0.3021 0.0930 0.038 Uiso 1 1 calc R . .
C04 C 0.69082(15) 0.3810(2) 0.3002(2) 0.0213(6) Uani 1 1 d . . .
C05 C 0.71995(16) 0.3714(2) 0.2111(2) 0.0265(7) Uani 1 1 d . . .
H05A H 0.7696 0.3863 0.2447 0.040 Uiso 1 1 calc R . .
H05B H 0.7045 0.4204 0.1653 0.040 Uiso 1 1 calc R . .
H05C H 0.7040 0.3012 0.1675 0.040 Uiso 1 1 calc R . .
C06 C 0.72521(16) 0.3210(2) 0.3869(3) 0.0289(7) Uani 1 1 d . . .
H06A H 0.7745 0.3394 0.4101 0.043 Uiso 1 1 calc R . .
H06B H 0.7099 0.2469 0.3569 0.043 Uiso 1 1 calc R . .
H06C H 0.7130 0.3387 0.4486 0.043 Uiso 1 1 calc R . .
N2 N 0.70661(12) 0.49617(17) 0.34945(19) 0.0206(5) Uani 1 1 d . . .
O02 O 0.76754(10) 0.54525(15) 0.41378(17) 0.0274(5) Uani 1 1 d . . .
C07 C 0.65186(14) 0.5417(2) 0.3043(2) 0.0179(6) Uani 1 1 d . . .
C08 C 0.65212(14) 0.6522(2) 0.3249(2) 0.0184(6) Uani 1 1 d . . .
C09 C 0.59722(14) 0.7021(2) 0.2803(2) 0.0189(6) Uani 1 1 d . . .
H09A H 0.5530 0.6698 0.2301 0.023 Uiso 1 1 calc R . .
N3 N 0.61968(11) 0.80436(17) 0.32262(18) 0.0184(5) Uani 1 1 d . . .
C010 C 0.58257(15) 0.8911(2) 0.3033(2) 0.0243(6) Uani 1 1 d . . .
H01A H 0.6158 0.9549 0.3165 0.029 Uiso 1 1 calc R . .
H01B H 0.5614 0.9015 0.3561 0.029 Uiso 1 1 calc R . .
C011 C 0.52780(17) 0.8751(2) 0.1908(3) 0.0333(8) Uani 1 1 d . . .
H01C H 0.4921 0.8149 0.1787 0.040 Uiso 1 1 calc R . .
H01D H 0.5477 0.8609 0.1369 0.040 Uiso 1 1 calc R . .
C012 C 0.49584(17) 0.9724(2) 0.1767(3) 0.0335(8) Uani 1 1 d . . .
H01E H 0.4809 0.9904 0.2361 0.040 Uiso 1 1 calc R . .
H01F H 0.5312 1.0306 0.1826 0.040 Uiso 1 1 calc R . .
C013 C 0.4354(2) 0.9596(3) 0.0699(4) 0.0617(12) Uani 1 1 d . . .
H01G H 0.4182 1.0237 0.0669 0.093 Uiso 1 1 calc R . .
H01H H 0.3995 0.9035 0.0640 0.093 Uiso 1 1 calc R . .
H01I H 0.4499 0.9435 0.0103 0.093 Uiso 1 1 calc R . .
N4 N 0.68699(12) 0.82655(17) 0.39606(19) 0.0210(5) Uani 1 1 d . . .
C014 C 0.70640(14) 0.7346(2) 0.3962(2) 0.0200(6) Uani 1 1 d . . .
H01J H 0.7504 0.7256 0.4381 0.024 Uiso 1 1 calc R . .
O03 O 0.96112(9) 1.51661(14) 0.84483(15) 0.0191(4) Uani 1 1 d . . .
N5 N 0.89644(11) 1.52424(17) 0.79360(19) 0.0184(5) Uani 1 1 d . . .
C015 C 0.87688(14) 1.6277(2) 0.7728(2) 0.0201(6) Uani 1 1 d . . .
C016 C 0.89874(16) 1.6516(2) 0.6804(3) 0.0280(7) Uani 1 1 d . . .
H01K H 0.9483 1.6701 0.7079 0.042 Uiso 1 1 calc R . .
H01L H 0.8792 1.7091 0.6535 0.042 Uiso 1 1 calc R . .
H01M H 0.8824 1.5907 0.6219 0.042 Uiso 1 1 calc R . .
C017 C 0.91377(15) 1.7141(2) 0.8750(2) 0.0252(7) Uani 1 1 d . . .
H01N H 0.9624 1.7280 0.8909 0.038 Uiso 1 1 calc R . .
H01O H 0.9063 1.6920 0.9358 0.038 Uiso 1 1 calc R . .
H01P H 0.8958 1.7767 0.8630 0.038 Uiso 1 1 calc R . .
C018 C 0.79751(14) 1.5966(2) 0.7371(2) 0.0203(6) Uani 1 1 d . . .
C019 C 0.77381(15) 1.6068(2) 0.8320(2) 0.0242(6) Uani 1 1 d . . .
H01Q H 0.7243 1.5864 0.8039 0.036 Uiso 1 1 calc R . .
H01R H 0.7878 1.6783 0.8718 0.036 Uiso 1 1 calc R . .
H01S H 0.7943 1.5620 0.8801 0.036 Uiso 1 1 calc R . .
C020 C 0.75503(16) 1.6480(2) 0.6474(3) 0.0281(7) Uani 1 1 d . . .
H02D H 0.7067 1.6248 0.6304 0.042 Uiso 1 1 calc R . .
H02E H 0.7643 1.6288 0.5829 0.042 Uiso 1 1 calc R . .
H02F H 0.7673 1.7230 0.6722 0.042 Uiso 1 1 calc R . .
N6 N 0.78628(11) 1.48078(17) 0.69311(18) 0.0194(5) Uani 1 1 d . . .
O04 O 0.72663(10) 1.42561(15) 0.63331(17) 0.0268(5) Uani 1 1 d . . .
C021 C 0.84497(14) 1.4428(2) 0.7338(2) 0.0179(6) Uani 1 1 d . . .
C022 C 0.85062(14) 1.3349(2) 0.7122(2) 0.0186(6) Uani 1 1 d . . .
C023 C 0.91062(14) 1.2946(2) 0.7490(2) 0.0209(6) Uani 1 1 d . . .
H02G H 0.9547 1.3324 0.7942 0.025 Uiso 1 1 calc R . .
N7 N 0.89316(12) 1.19225(18) 0.70762(19) 0.0214(5) Uani 1 1 d . . .
C024 C 0.93978(15) 1.1169(2) 0.7274(3) 0.0278(7) Uani 1 1 d . . .
H02H H 0.9847 1.1505 0.7322 0.033 Uiso 1 1 calc R . .
H02I H 0.9215 1.0577 0.6656 0.033 Uiso 1 1 calc R . .
C025 C 0.9486(2) 1.0780(4) 0.8285(4) 0.0622(13) Uani 1 1 d . . .
H02J H 0.9036 1.0463 0.8247 0.075 Uiso 1 1 calc R . .
H02K H 0.9683 1.1369 0.8907 0.075 Uiso 1 1 calc R . .
C026 C 0.9958(2) 0.9966(4) 0.8466(4) 0.0613(12) Uani 1 1 d . . .
H02L H 0.9949 0.9673 0.9086 0.074 Uiso 1 1 calc R . .
H02M H 0.9774 0.9398 0.7824 0.074 Uiso 1 1 calc R . .
C027 C 1.0685(2) 1.0410(3) 0.8672(4) 0.0667(13) Uani 1 1 d . . .
H02N H 1.0952 0.9869 0.8786 0.100 Uiso 1 1 calc R . .
H02O H 1.0873 1.0967 0.9312 0.100 Uiso 1 1 calc R . .
H02P H 1.0699 1.0680 0.8051 0.100 Uiso 1 1 calc R . .
N8 N 0.82410(12) 1.15989(17) 0.64405(19) 0.0209(5) Uani 1 1 d . . .
C028 C 0.79872(14) 1.2471(2) 0.6471(2) 0.0192(6) Uani 1 1 d . . .
H02Q H 0.7524 1.2498 0.6107 0.023 Uiso 1 1 calc R . .
C1A C 0.91567(18) 1.2735(3) 0.4804(3) 0.0423(9) Uani 1 1 d . . .
H1AA H 0.8804 1.2465 0.5041 0.063 Uiso 1 1 calc R . .
H1AB H 0.9560 1.2447 0.5126 0.063 Uiso 1 1 calc R . .
H1AC H 0.8989 1.2540 0.4020 0.063 Uiso 1 1 calc R . .
C2A C 0.93406(17) 1.3920(3) 0.5159(3) 0.0390(8) Uani 1 1 d . . .
H2AA H 0.9500 1.4111 0.5951 0.047 Uiso 1 1 calc R . .
H2AB H 0.8928 1.4204 0.4845 0.047 Uiso 1 1 calc R . .
C3A C 0.98963(17) 1.4412(3) 0.4814(3) 0.0381(8) Uani 1 1 d . . .
H3AA H 1.0302 1.4108 0.5108 0.057 Uiso 1 1 calc R . .
H3AB H 0.9730 1.4235 0.4020 0.057 Uiso 1 1 calc R . .
C1B C 0.57026(19) 0.7406(3) 0.5353(3) 0.0453(9) Uani 1 1 d . . .
H1BA H 0.5586 0.7967 0.4977 0.068 Uiso 1 1 calc R . .
H1BB H 0.6143 0.7277 0.5376 0.068 Uiso 1 1 calc R . .
H1BC H 0.5727 0.7598 0.6087 0.068 Uiso 1 1 calc R . .
C2B C 0.51570(17) 0.6426(3) 0.4754(3) 0.0399(8) Uani 1 1 d . . .
H2BA H 0.5127 0.6252 0.4008 0.048 Uiso 1 1 calc R . .
H2BB H 0.4713 0.6571 0.4721 0.048 Uiso 1 1 calc R . .
C3B C 0.52881(17) 0.5475(3) 0.5274(3) 0.0362(8) Uani 1 1 d . . .
H3BA H 0.5712 0.5291 0.5251 0.054 Uiso 1 1 calc R . .
H3BB H 0.5356 0.5666 0.6039 0.054 Uiso 1 1 calc R . .

loop_
_atom_site_aniso_label
_atom_site_aniso_U_11
_atom_site_aniso_U_22
_atom_site_aniso_U_33
_atom_site_aniso_U_23
_atom_site_aniso_U_13
_atom_site_aniso_U_12
Cu1 0.0167(3) 0.0145(3) 0.0208(3) 0.0017(2) 0.0066(2) 0.00240(19)
O1 0.0215(11) 0.0176(10) 0.0214(10) 0.0011(8) 0.0078(9) 0.0015(8)
C1 0.0281(17) 0.0251(16) 0.0311(18) 0.0046(14) 0.0139(14) 0.0028(13)
F1 0.0449(13) 0.0304(12) 0.129(2) 0.0376(14) 0.0118(14) 0.0060(10)
F2 0.108(2) 0.0510(14) 0.0427(13) -0.0201(11) 0.0426(14) -0.0500(14)
F3 0.0481(12) 0.0283(10) 0.0756(15) 0.0025(10) 0.0421(12) -0.0050(9)
C2 0.0204(15) 0.0217(15) 0.0165(14) 0.0059(12) 0.0049(12) 0.0026(12)
C3 0.0218(15) 0.0257(16) 0.0284(16) 0.0061(13) 0.0128(13) 0.0025(12)
C4 0.0225(16) 0.0222(15) 0.0176(15) 0.0069(12) 0.0062(12) 0.0081(12)
C5 0.0298(17) 0.0241(16) 0.0313(18) 0.0052(14) 0.0161(14) 0.0060(13)
F4 0.0581(13) 0.0258(10) 0.0600(13) 0.0152(9) 0.0363(11) 0.0191(9)
F5 0.0575(14) 0.0316(11) 0.122(2) 0.0082(12) 0.0658(15) 0.0110(10)
F6 0.0931(18) 0.0822(18) 0.0273(12) -0.0011(11) 0.0155(12) 0.0557(15)
O2 0.0208(11) 0.0172(10) 0.0232(11) 0.0051(8) 0.0076(8) 0.0047(8)
Cu2 0.0224(2) 0.0172(2) 0.0194(2) 0.00559(15) 0.00976(16) 0.00853(15)
O3 0.0232(10) 0.0172(10) 0.0211(10) 0.0035(8) 0.0088(9) 0.0072(8)
C6 0.0257(16) 0.0223(16) 0.0262(17) 0.0028(13) 0.0106(14) 0.0061(13)
F7 0.0294(10) 0.0551(13) 0.0382(12) -0.0077(10) 0.0010(9) 0.0208(9)
F8 0.0404(11) 0.0450(11) 0.0480(12) 0.0174(9) 0.0302(10) 0.0228(9)
F9 0.0358(10) 0.0234(10) 0.0658(14) 0.0169(9) 0.0244(10) 0.0145(8)
C7 0.0202(15) 0.0123(14) 0.0230(16) -0.0019(12) 0.0072(13) -0.0019(11)
C8 0.0316(17) 0.0237(16) 0.0269(17) 0.0057(13) 0.0173(14) 0.0085(13)
C9 0.0253(16) 0.0176(14) 0.0206(15) 0.0024(12) 0.0090(13) 0.0007(12)
C10 0.042(2) 0.0302(18) 0.0301(18) 0.0102(15) 0.0193(15) 0.0155(15)
F10 0.0978(17) 0.0484(12) 0.0275(11) 0.0139(9) 0.0334(11) 0.0382(12)
F11 0.0828(16) 0.0386(12) 0.0488(13) 0.0241(10) 0.0281(12) 0.0054(11)
F12 0.0548(14) 0.0948(18) 0.0409(12) 0.0387(12) 0.0206(11) 0.0393(13)
O4 0.0279(11) 0.0170(10) 0.0218(10) 0.0050(8) 0.0108(9) 0.0074(8)
O5 0.0253(11) 0.0165(10) 0.0218(10) 0.0051(8) 0.0102(9) 0.0056(8)
C11 0.0348(19) 0.0257(17) 0.0264(17) 0.0063(14) 0.0145(14) 0.0098(14)
F13 0.0386(12) 0.0953(17) 0.0336(11) 0.0292(11) 0.0115(9) 0.0292(11)
F14 0.0800(15) 0.0275(10) 0.0364(11) 0.0159(9) 0.0206(11) 0.0066(10)
F15 0.0649(13) 0.0379(11) 0.0242(10) 0.0089(8) 0.0218(9) 0.0215(9)
C12 0.0228(15) 0.0146(14) 0.0189(15) -0.0003(12) 0.0072(12) -0.0005(11)
C13 0.0303(17) 0.0246(16) 0.0235(16) 0.0050(13) 0.0147(13) 0.0081(13)
C14 0.0216(15) 0.0136(14) 0.0253(16) -0.0008(12) 0.0087(13) 0.0011(11)
C15 0.0300(17) 0.0284(17) 0.0275(17) 0.0071(13) 0.0141(14) 0.0113(13)
F16 0.0545(13) 0.0325(11) 0.0854(17) 0.0261(11) 0.0413(12) 0.0259(10)
F17 0.0547(13) 0.0684(14) 0.0610(14) 0.0375(12) 0.0440(12) 0.0416(11)
F18 0.0389(12) 0.0830(17) 0.0443(13) -0.0118(12) -0.0053(10) 0.0382(12)
O6 0.0217(10) 0.0177(10) 0.0219(11) 0.0029(8) 0.0088(9) 0.0065(8)
Cu3 0.0164(3) 0.0152(3) 0.0170(3) 0.00132(19) 0.0051(2) 0.00125(19)
O7 0.0214(11) 0.0464(13) 0.0221(11) 0.0011(10) 0.0075(9) 0.0024(9)
C16 0.038(2) 0.040(2) 0.037(2) 0.0050(16) 0.0168(16) 0.0061(16)
F19 0.0700(15) 0.0347(11) 0.0772(16) 0.0043(11) 0.0527(14) -0.0044(10)
F20 0.0945(19) 0.0604(15) 0.0468(14) -0.0145(12) 0.0309(14) -0.0288(14)
F21 0.0679(17) 0.0439(14) 0.118(2) 0.0327(15) 0.0237(16) 0.0192(12)
C17 0.0223(16) 0.0373(18) 0.0208(16) 0.0068(14) 0.0062(13) 0.0035(13)
C18 0.0288(17) 0.0313(18) 0.0336(18) 0.0094(14) 0.0193(14) 0.0037(13)
C19 0.0187(15) 0.0344(18) 0.0300(17) 0.0127(14) 0.0071(13) 0.0058(13)
C20 0.040(2) 0.0272(18) 0.055(2) 0.0112(17) 0.0190(19) 0.0064(16)
F22 0.079(4) 0.016(2) 0.170(6) 0.044(3) 0.087(4) 0.028(2)
F23 0.032(2) 0.029(2) 0.084(4) -0.018(2) 0.047(3) -0.0054(17)
F24 0.141(5) 0.120(5) 0.015(2) -0.011(3) -0.015(3) 0.113(5)
O8 0.0213(11) 0.0359(12) 0.0335(12) 0.0183(10) 0.0050(10) 0.0021(9)
O01 0.0195(11) 0.0202(10) 0.0217(11) 0.0035(8) 0.0034(9) 0.0048(8)
N1 0.0226(13) 0.0145(12) 0.0184(12) 0.0039(10) 0.0066(10) 0.0058(10)
C01 0.0301(16) 0.0114(14) 0.0242(16) 0.0048(12) 0.0114(13) 0.0059(12)
C02 0.0396(18) 0.0228(16) 0.0346(18) 0.0113(14) 0.0211(15) 0.0070(13)
C03 0.0291(17) 0.0155(14) 0.0267(16) 0.0042(12) 0.0053(13) 0.0034(12)
C04 0.0274(16) 0.0155(14) 0.0201(15) 0.0038(12) 0.0071(12) 0.0073(12)
C05 0.0320(17) 0.0228(16) 0.0265(17) 0.0042(13) 0.0127(14) 0.0090(13)
C06 0.0367(18) 0.0209(15) 0.0279(17) 0.0069(13) 0.0085(14) 0.0128(13)
N2 0.0225(13) 0.0172(12) 0.0183(12) 0.0033(10) 0.0038(11) 0.0045(10)
O02 0.0236(11) 0.0236(11) 0.0266(11) 0.0012(9) 0.0021(9) 0.0044(9)
C07 0.0205(15) 0.0179(14) 0.0151(14) 0.0042(12) 0.0066(12) 0.0037(12)
C08 0.0224(15) 0.0154(14) 0.0177(14) 0.0047(11) 0.0076(12) 0.0045(11)
C09 0.0222(15) 0.0165(15) 0.0154(14) 0.0008(11) 0.0057(12) 0.0027(11)
N3 0.0193(12) 0.0156(12) 0.0175(12) 0.0023(10) 0.0043(10) 0.0039(9)
C010 0.0277(16) 0.0192(15) 0.0257(16) 0.0036(12) 0.0089(13) 0.0098(12)
C011 0.0361(18) 0.0221(16) 0.0298(18) 0.0021(14) -0.0002(14) 0.0088(14)
C012 0.043(2) 0.0228(16) 0.0318(18) 0.0073(14) 0.0090(15) 0.0106(14)
C013 0.066(3) 0.036(2) 0.059(3) 0.0109(19) -0.007(2) 0.0234(19)
N4 0.0228(13) 0.0182(12) 0.0213(13) 0.0052(10) 0.0072(10) 0.0042(10)
C014 0.0205(15) 0.0174(14) 0.0215(15) 0.0056(12) 0.0065(12) 0.0048(12)
O03 0.0157(10) 0.0216(10) 0.0182(10) 0.0028(8) 0.0050(8) 0.0043(8)
N5 0.0208(13) 0.0145(12) 0.0194(12) 0.0024(10) 0.0074(10) 0.0038(10)
C015 0.0259(15) 0.0134(14) 0.0218(15) 0.0042(12) 0.0090(12) 0.0068(11)
C016 0.0345(17) 0.0231(16) 0.0292(17) 0.0082(13) 0.0146(14) 0.0060(13)
C017 0.0287(16) 0.0166(14) 0.0271(16) 0.0021(12) 0.0086(13) 0.0034(12)
C018 0.0248(15) 0.0144(14) 0.0203(15) 0.0036(12) 0.0067(12) 0.0057(11)
C019 0.0255(16) 0.0217(15) 0.0266(16) 0.0051(13) 0.0109(13) 0.0071(12)
C020 0.0332(17) 0.0233(16) 0.0272(17) 0.0076(13) 0.0081(14) 0.0118(13)
N6 0.0191(13) 0.0165(12) 0.0197(12) 0.0036(10) 0.0048(10) 0.0025(10)
O04 0.0210(11) 0.0233(11) 0.0297(12) 0.0027(9) 0.0038(9) 0.0041(9)
C021 0.0200(15) 0.0178(14) 0.0165(14) 0.0047(12) 0.0075(12) 0.0035(12)
C022 0.0215(15) 0.0176(14) 0.0164(14) 0.0032(12) 0.0072(12) 0.0043(12)
C023 0.0216(15) 0.0184(15) 0.0179(14) -0.0010(12) 0.0049(12) 0.0017(12)
N7 0.0221(13) 0.0184(13) 0.0196(13) 0.0008(10) 0.0034(10) 0.0077(10)
C024 0.0276(17) 0.0210(15) 0.0280(17) -0.0007(13) 0.0030(13) 0.0121(13)
C025 0.074(3) 0.081(3) 0.075(3) 0.055(3) 0.051(3) 0.054(3)
C026 0.072(3) 0.071(3) 0.076(3) 0.050(3) 0.044(3) 0.047(2)
C027 0.058(3) 0.053(3) 0.085(3) 0.033(2) 0.012(2) 0.026(2)
N8 0.0213(13) 0.0183(12) 0.0198(12) 0.0037(10) 0.0043(10) 0.0040(10)
C028 0.0206(15) 0.0173(15) 0.0188(15) 0.0053(12) 0.0059(12) 0.0048(12)
C1A 0.036(2) 0.043(2) 0.050(2) 0.0133(18) 0.0180(17) 0.0082(16)
C2A 0.0321(18) 0.043(2) 0.047(2) 0.0142(17) 0.0190(16) 0.0106(15)
C3A 0.0320(18) 0.043(2) 0.042(2) 0.0103(17) 0.0173(16) 0.0078(15)
C1B 0.047(2) 0.049(2) 0.052(2) 0.0215(19) 0.0249(19) 0.0224(18)
C2B 0.0356(19) 0.054(2) 0.043(2) 0.0238(18) 0.0196(16) 0.0241(17)
C3B 0.0352(19) 0.047(2) 0.0341(19) 0.0145(16) 0.0144(15) 0.0242(15)

loop_
_atom_type_symbol
_atom_type_description
_atom_type_scat_dispersion_real
_atom_type_scat_dispersion_imag
_atom_type_scat_source
C C 0.0033 0.0016 'International Tables Vol C Tables 4.2.6.8 and 6.1.1.4'
H H 0.0000 0.0000 'International Tables Vol C Tables 4.2.6.8 and 6.1.1.4'
N N 0.0061 0.0033 'International Tables Vol C Tables 4.2.6.8 and 6.1.1.4'
O O 0.0106 0.0060 'International Tables Vol C Tables 4.2.6.8 and 6.1.1.4'
F F 0.0171 0.0103 'International Tables Vol C Tables 4.2.6.8 and 6.1.1.4'
Cu Cu 0.3201 1.2651 'International Tables Vol C Tables 4.2.6.8 and 6.1.1.4'

loop_
_geom_angle_atom_site_label_1
_geom_angle_atom_site_label_2
_geom_angle_atom_site_label_3
_geom_angle
_geom_angle_site_symmetry_1
_geom_angle_site_symmetry_3
_geom_angle_publ_flag
O1 Cu1 O1 180.0 . 2_665 ?
O1 Cu1 O2 91.92(8) . . ?
O1 Cu1 O2 88.08(8) 2_665 . ?
O1 Cu1 O2 88.08(8) . 2_665 ?
O1 Cu1 O2 91.92(8) 2_665 2_665 ?
O2 Cu1 O2 180.000(1) . 2_665 ?
O1 Cu1 O01 93.18(7) . 2_665 ?
O1 Cu1 O01 86.81(7) 2_665 2_665 ?
O2 Cu1 O01 99.12(7) . 2_665 ?
O2 Cu1 O01 80.88(7) 2_665 2_665 ?
O1 Cu1 O01 86.82(7) . . ?
O1 Cu1 O01 93.19(7) 2_665 . ?
O2 Cu1 O01 80.88(7) . . ?
O2 Cu1 O01 99.12(7) 2_665 . ?
O01 Cu1 O01 180.0 2_665 . ?
C2 O1 Cu1 124.81(18) . . ?
F2 C1 F3 107.4(3) . . ?
F2 C1 F1 107.8(3) . . ?
F3 C1 F1 105.8(3) . . ?
F2 C1 C2 111.4(2) . . ?
F3 C1 C2 113.9(2) . . ?
F1 C1 C2 110.2(2) . . ?
O1 C2 C3 128.1(3) . . ?
O1 C2 C1 113.4(2) . . ?
C3 C2 C1 118.4(3) . . ?
C4 C3 C2 121.9(3) . . ?
O2 C4 C3 128.2(3) . . ?
O2 C4 C5 113.4(2) . . ?
C3 C4 C5 118.4(3) . . ?
F6 C5 F4 107.0(3) . . ?
F6 C5 F5 108.3(3) . . ?
F4 C5 F5 106.1(3) . . ?
F6 C5 C4 110.2(3) . . ?
F4 C5 C4 111.5(2) . . ?
F5 C5 C4 113.5(2) . . ?
C4 O2 Cu1 124.38(18) . . ?
O3 Cu2 O6 178.99(8) . . ?
O3 Cu2 O5 86.63(8) . . ?
O6 Cu2 O5 92.42(8) . . ?
O3 Cu2 O4 91.73(8) . . ?
O6 Cu2 O4 89.22(8) . . ?
O5 Cu2 O4 178.16(7) . . ?
O3 Cu2 N8 85.14(8) . . ?
O6 Cu2 N8 95.25(8) . . ?
O5 Cu2 N8 93.01(8) . . ?
O4 Cu2 N8 87.67(8) . . ?
O3 Cu2 N4 95.51(8) . . ?
O6 Cu2 N4 84.08(8) . . ?
O5 Cu2 N4 85.15(8) . . ?
O4 Cu2 N4 94.19(8) . . ?
N8 Cu2 N4 178.01(8) . . ?
C7 O3 Cu2 125.37(18) . . ?
F9 C6 F8 107.1(2) . . ?
F9 C6 F7 107.1(2) . . ?
F8 C6 F7 106.9(2) . . ?
F9 C6 C7 110.5(2) . . ?
F8 C6 C7 113.8(2) . . ?
F7 C6 C7 111.1(2) . . ?
O3 C7 C8 128.0(3) . . ?
O3 C7 C6 112.5(2) . . ?
C8 C7 C6 119.4(3) . . ?
C7 C8 C9 121.4(3) . . ?
O4 C9 C8 128.8(3) . . ?
O4 C9 C10 114.9(2) . . ?
C8 C9 C10 116.3(3) . . ?
F12 C10 F10 108.4(3) . . ?
F12 C10 F11 106.2(3) . . ?
F10 C10 F11 107.7(3) . . ?
F12 C10 C9 111.7(3) . . ?
F10 C10 C9 113.0(2) . . ?
F11 C10 C9 109.6(3) . . ?
C9 O4 Cu2 123.55(18) . . ?
C12 O5 Cu2 123.29(17) . . ?
F15 C11 F13 107.9(3) . . ?
F15 C11 F14 107.5(2) . . ?
F13 C11 F14 106.9(3) . . ?
F15 C11 C12 112.9(2) . . ?
F13 C11 C12 111.3(2) . . ?
F14 C11 C12 110.1(2) . . ?
O5 C12 C13 128.0(3) . . ?
O5 C12 C11 113.8(2) . . ?
C13 C12 C11 118.2(3) . . ?
C14 C13 C12 122.1(3) . . ?
O6 C14 C13 128.5(3) . . ?
O6 C14 C15 112.4(2) . . ?
C13 C14 C15 119.1(3) . . ?
F16 C15 F18 107.3(3) . . ?
F16 C15 F17 106.8(3) . . ?
F18 C15 F17 107.2(3) . . ?
F16 C15 C14 111.0(2) . . ?
F18 C15 C14 111.4(2) . . ?
F17 C15 C14 113.0(2) . . ?
C14 O6 Cu2 124.04(18) . . ?
O03 Cu3 O03 179.997(1) . 2_787 ?
O03 Cu3 O7 93.46(8) . 2_787 ?
O03 Cu3 O7 86.54(8) 2_787 2_787 ?
O03 Cu3 O7 86.54(8) . . ?
O03 Cu3 O7 93.46(8) 2_787 . ?
O7 Cu3 O7 179.996(1) 2_787 . ?
O03 Cu3 O8 99.43(7) . 2_787 ?
O03 Cu3 O8 80.58(7) 2_787 2_787 ?
O7 Cu3 O8 84.56(8) 2_787 2_787 ?
O7 Cu3 O8 95.45(8) . 2_787 ?
O03 Cu3 O8 80.57(7) . . ?
O03 Cu3 O8 99.42(7) 2_787 . ?
O7 Cu3 O8 95.45(8) 2_787 . ?
O7 Cu3 O8 84.55(8) . . ?
O8 Cu3 O8 179.998(2) 2_787 . ?
C17 O7 Cu3 128.0(2) . . ?
F20 C16 F19 106.8(3) . . ?
F20 C16 F21 106.1(3) . . ?
F19 C16 F21 107.8(3) . . ?
F20 C16 C17 111.0(3) . . ?
F19 C16 C17 114.2(3) . . ?
F21 C16 C17 110.5(3) . . ?
O7 C17 C18 128.4(3) . . ?
O7 C17 C16 113.2(3) . . ?
C18 C17 C16 118.3(3) . . ?
C17 C18 C19 123.2(3) . . ?
O8 C19 C18 127.9(3) . . ?
O8 C19 C20 114.4(3) . . ?
C18 C19 C20 117.7(3) . . ?
F23A C20 F24A 101.4(6) . . ?
F23A C20 F24 128.3(6) . . ?
F24A C20 F24 33.8(4) . . ?
F23A C20 F23 76.2(5) . . ?
F24A C20 F23 130.3(5) . . ?
F24 C20 F23 111.0(6) . . ?
F23A C20 F22 27.5(4) . . ?
F24A C20 F22 77.6(5) . . ?
F24 C20 F22 109.5(5) . . ?
F23 C20 F22 102.0(4) . . ?
F23A C20 F22A 109.4(6) . . ?
F24A C20 F22A 102.4(6) . . ?
F24 C20 F22A 74.1(6) . . ?
F23 C20 F22A 39.3(4) . . ?
F22 C20 F22A 128.2(5) . . ?
F23A C20 C19 112.5(5) . . ?
F24A C20 C19 113.2(4) . . ?
F24 C20 C19 110.6(3) . . ?
F23 C20 C19 113.2(3) . . ?
F22 C20 C19 110.2(4) . . ?
F22A C20 C19 116.4(4) . . ?
F23A F22 F24A 110.2(13) . . ?
F23A F22 C20 67.5(11) . . ?
F24A F22 C20 48.7(3) . . ?
F23A F23 C20 50.0(4) . . ?
F23A F23 F22A 110.6(7) . . ?
C20 F23 F22A 67.7(6) . . ?
F24A F24 C20 72.1(7) . . ?
F24A F24 F22A 116.4(9) . . ?
C20 F24 F22A 53.1(4) . . ?
F24 F22A F23 122.4(8) . . ?
F24 F22A C20 52.8(4) . . ?
F23 F22A C20 73.0(6) . . ?
F22 F23A F23 134.6(15) . . ?
F22 F23A C20 85.0(12) . . ?
F23 F23A C20 53.8(4) . . ?
F22 F23A F24A 52.2(11) . . ?
F23 F23A F24A 82.3(5) . . ?
C20 F23A F24A 39.4(4) . . ?
F24 F24A F22 124.7(11) . . ?
F24 F24A C20 74.2(8) . . ?
F22 F24A C20 53.7(4) . . ?
F24 F24A F23A 107.2(10) . . ?
F22 F24A F23A 17.6(3) . . ?
C20 F24A F23A 39.2(4) . . ?
C19 O8 Cu3 122.1(2) . . ?
N1 O01 Cu1 123.96(15) . . ?
O01 N1 C07 125.0(2) . . ?
O01 N1 C01 122.0(2) . . ?
C07 N1 C01 111.9(2) . . ?
N1 C01 C03 110.8(2) . . ?
N1 C01 C02 105.9(2) . . ?
C03 C01 C02 110.4(2) . . ?
N1 C01 C04 100.0(2) . . ?
C03 C01 C04 115.2(2) . . ?
C02 C01 C04 113.6(2) . . ?
N2 C04 C06 110.2(2) . . ?
N2 C04 C05 105.7(2) . . ?
C06 C04 C05 110.7(2) . . ?
N2 C04 C01 100.5(2) . . ?
C06 C04 C01 114.8(2) . . ?
C05 C04 C01 114.0(2) . . ?
O02 N2 C07 125.4(2) . . ?
O02 N2 C04 122.3(2) . . ?
C07 N2 C04 111.6(2) . . ?
N1 C07 N2 108.3(2) . . ?
N1 C07 C08 126.1(2) . . ?
N2 C07 C08 125.6(2) . . ?
C09 C08 C014 104.0(2) . . ?
C09 C08 C07 127.4(2) . . ?
C014 C08 C07 128.6(3) . . ?
N3 C09 C08 107.5(2) . . ?
C09 N3 N4 111.9(2) . . ?
C09 N3 C010 129.5(2) . . ?
N4 N3 C010 118.6(2) . . ?
N3 C010 C011 114.6(2) . . ?
C010 C011 C012 110.5(3) . . ?
C013 C012 C011 114.3(3) . . ?
C014 N4 N3 105.0(2) . . ?
C014 N4 Cu2 125.42(18) . . ?
N3 N4 Cu2 129.03(16) . . ?
N4 C014 C08 111.6(2) . . ?
N5 O03 Cu3 123.08(15) . . ?
O03 N5 C021 124.4(2) . . ?
O03 N5 C015 121.7(2) . . ?
C021 N5 C015 112.2(2) . . ?
N5 C015 C017 111.0(2) . . ?
N5 C015 C016 105.9(2) . . ?
C017 C015 C016 110.5(2) . . ?
N5 C015 C018 99.5(2) . . ?
C017 C015 C018 115.2(2) . . ?
C016 C015 C018 113.8(2) . . ?
N6 C018 C019 106.1(2) . . ?
N6 C018 C020 109.6(2) . . ?
C019 C018 C020 111.0(2) . . ?
N6 C018 C015 100.2(2) . . ?
C019 C018 C015 114.1(2) . . ?
C020 C018 C015 114.9(2) . . ?
O04 N6 C021 125.4(2) . . ?
O04 N6 C018 122.3(2) . . ?
C021 N6 C018 112.0(2) . . ?
N5 C021 N6 107.7(2) . . ?
N5 C021 C022 126.6(2) . . ?
N6 C021 C022 125.7(2) . . ?
C023 C022 C028 104.4(2) . . ?
C023 C022 C021 126.8(2) . . ?
C028 C022 C021 128.8(3) . . ?
N7 C023 C022 107.1(2) . . ?
C023 N7 N8 112.6(2) . . ?
C023 N7 C024 126.2(2) . . ?
N8 N7 C024 121.2(2) . . ?
N7 C024 C025 113.0(3) . . ?
C024 C025 C026 112.5(3) . . ?
C027 C026 C025 113.4(4) . . ?
C028 N8 N7 104.4(2) . . ?
C028 N8 Cu2 122.41(18) . . ?
N7 N8 Cu2 132.54(16) . . ?
N8 C028 C022 111.5(2) . . ?
C1A C2A C3A 112.9(3) . . ?
C3A C3A C2A 113.9(4) 2_786 . ?
C1B C2B C3B 114.3(3) . . ?
C3B C3B C2B 113.9(3) 2_666 . ?

loop_
_geom_bond_atom_site_label_1
_geom_bond_atom_site_label_2
_geom_bond_distance
_geom_bond_site_symmetry_2
_geom_bond_publ_flag
Cu1 O1 1.9562(18) . ?
Cu1 O1 1.9562(18) 2_665 ?
Cu1 O2 1.9650(19) . ?
Cu1 O2 1.9650(19) 2_665 ?
Cu1 O01 2.3417(19) 2_665 ?
Cu1 O01 2.3417(19) . ?
O1 C2 1.254(3) . ?
C1 F2 1.306(4) . ?
C1 F3 1.316(4) . ?
C1 F1 1.321(4) . ?
C1 C2 1.528(4) . ?
C2 C3 1.385(4) . ?
C3 C4 1.384(4) . ?
C4 O2 1.254(3) . ?
C4 C5 1.528(4) . ?
C5 F6 1.313(4) . ?
C5 F4 1.324(4) . ?
C5 F5 1.320(4) . ?
Cu2 O3 1.9410(18) . ?
Cu2 O6 1.9444(18) . ?
Cu2 O5 1.9782(19) . ?
Cu2 O4 1.9876(19) . ?
Cu2 N8 2.444(2) . ?
Cu2 N4 2.460(2) . ?
O3 C7 1.259(3) . ?
C6 F9 1.323(3) . ?
C6 F8 1.329(3) . ?
C6 F7 1.334(3) . ?
C6 C7 1.519(4) . ?
C7 C8 1.385(4) . ?
C8 C9 1.393(4) . ?
C9 O4 1.248(3) . ?
C9 C10 1.540(4) . ?
C10 F12 1.316(4) . ?
C10 F10 1.315(4) . ?
C10 F11 1.334(4) . ?
O5 C12 1.257(3) . ?
C11 F15 1.320(3) . ?
C11 F13 1.320(4) . ?
C11 F14 1.332(4) . ?
C11 C12 1.535(4) . ?
C12 C13 1.388(4) . ?
C13 C14 1.381(4) . ?
C14 O6 1.265(3) . ?
C14 C15 1.526(4) . ?
C15 F16 1.312(4) . ?
C15 F18 1.316(4) . ?
C15 F17 1.326(4) . ?
Cu3 O03 1.9937(18) . ?
Cu3 O03 1.9937(18) 2_787 ?
Cu3 O7 2.028(2) 2_787 ?
Cu3 O7 2.028(2) . ?
Cu3 O8 2.231(2) 2_787 ?
Cu3 O8 2.231(2) . ?
O7 C17 1.258(4) . ?
C16 F20 1.326(4) . ?
C16 F19 1.324(4) . ?
C16 F21 1.320(4) . ?
C16 C17 1.516(5) . ?
C17 C18 1.376(4) . ?
C18 C19 1.400(4) . ?
C19 O8 1.240(4) . ?
C19 C20 1.513(5) . ?
C20 F23A 1.270(10) . ?
C20 F24A 1.276(8) . ?
C20 F24 1.290(6) . ?
C20 F23 1.339(5) . ?
C20 F22 1.370(6) . ?
C20 F22A 1.296(8) . ?
F22 F23A 0.635(9) . ?
F22 F24A 1.659(10) . ?
F23 F23A 1.611(10) . ?
F23 F22A 0.887(8) . ?
F24 F24A 0.745(9) . ?
F24 F22A 1.559(11) . ?
F23A F24A 1.970(12) . ?
O01 N1 1.294(3) . ?
N1 C07 1.338(4) . ?
N1 C01 1.503(3) . ?
C01 C03 1.510(4) . ?
C01 C02 1.530(4) . ?
C01 C04 1.548(4) . ?
C04 N2 1.500(3) . ?
C04 C06 1.516(4) . ?
C04 C05 1.529(4) . ?
N2 O02 1.278(3) . ?
N2 C07 1.357(4) . ?
C07 C08 1.435(4) . ?
C08 C09 1.394(4) . ?
C08 C014 1.406(4) . ?
C09 N3 1.328(3) . ?
N3 N4 1.368(3) . ?
N3 C010 1.467(3) . ?
C010 C011 1.493(4) . ?
C011 C012 1.525(4) . ?
C012 C013 1.500(5) . ?
N4 C014 1.325(4) . ?
O03 N5 1.314(3) . ?
N5 C021 1.335(4) . ?
N5 C015 1.505(3) . ?
C015 C017 1.519(4) . ?
C015 C016 1.530(4) . ?
C015 C018 1.550(4) . ?
C018 N6 1.502(3) . ?
C018 C019 1.524(4) . ?
C018 C020 1.522(4) . ?
N6 O04 1.272(3) . ?
N6 C021 1.355(4) . ?
C021 C022 1.435(4) . ?
C022 C023 1.390(4) . ?
C022 C028 1.405(4) . ?
C023 N7 1.324(4) . ?
N7 N8 1.367(3) . ?
N7 C024 1.471(4) . ?
C024 C025 1.473(5) . ?
C025 C026 1.541(5) . ?
C026 C027 1.483(6) . ?
N8 C028 1.328(4) . ?
C1A C2A 1.513(5) . ?
C2A C3A 1.519(5) . ?
C3A C3A 1.506(7) 2_786 ?
C1B C2B 1.507(5) . ?
C2B C3B 1.523(5) . ?
C3B C3B 1.506(7) 2_666 ?
